data_2107473
loop_
_publ_author_name
'Lorenzo, Daniel A.'
'Forrest, Sebastian J. K.'
'Sparkes, Hazel A.'

_publ_section_title
;
 Crystal engineering: co-crystals of cinnamic acid derivatives with a
 pyridyl derivative co-crystallizer
;
_journal_issue 1
_journal_name_full 'Acta Crystallographica Section B'
_journal_page_first 87
_journal_page_last 95
_journal_paper_doi 10.1107/S2052520615019678
_journal_volume 72
_journal_year 2016
_chemical_formula_moiety 'C9 H8 O2, C6 H6 N2 O'
_chemical_formula_sum 'C15 H14 N2 O3'
_chemical_formula_weight 270.28
_chemical_name_systematic
;
 ?
;
_space_group_crystal_system monoclinic
_space_group_IT_number 14
_space_group_name_Hall '-P 2ybc'
_space_group_name_H-M_alt 'P 1 21/c 1'
_symmetry_space_group_name_Hall '-P 2ybc'
_symmetry_space_group_name_H-M 'P 1 21/c 1'
_atom_sites_solution_hydrogens mixed
_atom_sites_solution_primary iterative
_audit_creation_method
;
Olex2 1.2
(compiled 2015.01.26 svn.r3150 for OlexSys, GUI svn.r4998)
;
_cell_angle_alpha 90
_cell_angle_beta 111.740(3)
_cell_angle_gamma 90
_cell_formula_units_Z 4
_cell_length_a 14.0191(7)
_cell_length_b 6.1871(3)
_cell_length_c 16.6387(7)
_cell_measurement_reflns_used 1764
_cell_measurement_temperature 100(2)
_cell_measurement_theta_max 24.11
_cell_measurement_theta_min 2.64
_cell_volume 1340.55(11)
_computing_cell_refinement 'SAINT v8.34A (Bruker, 2013)'
_computing_data_reduction 'SAINT v8.34A (Bruker, 2013)'
_computing_molecular_graphics 'Olex2 (Dolomanov et al., 2009)'
_computing_publication_material 'Olex2 (Dolomanov et al., 2009)'
_computing_structure_refinement 'ShelXL (Sheldrick, 2008)'
_computing_structure_solution
;
Superflip (Palatinus & Chapuis, 2007;Palatinus & van der Lee, 2008;
Palatinus et al., 2012)
;
_diffrn_ambient_temperature 100(2)
_diffrn_measured_fraction_theta_full 0.999
_diffrn_measured_fraction_theta_max 0.997
_diffrn_measurement_device 'Bruker Apex II kappa CCD area detector'
_diffrn_measurement_device_type 'Bruker Apex II kappa CCD area detector'
_diffrn_measurement_method '\f and \w scans'
_diffrn_radiation_monochromator graphite
_diffrn_radiation_type MoK\a
_diffrn_radiation_wavelength 0.71073
_diffrn_reflns_av_R_equivalents 0.0541
_diffrn_reflns_limit_h_max 18
_diffrn_reflns_limit_h_min -18
_diffrn_reflns_limit_k_max 8
_diffrn_reflns_limit_k_min -8
_diffrn_reflns_limit_l_max 21
_diffrn_reflns_limit_l_min -21
_diffrn_reflns_number 11465
_diffrn_reflns_theta_full 26.000
_diffrn_reflns_theta_max 27.884
_diffrn_reflns_theta_min 2.518
_diffrn_standards_number 0
_exptl_absorpt_coefficient_mu 0.095
_exptl_absorpt_correction_T_max 0.7456
_exptl_absorpt_correction_T_min 0.6450
_exptl_absorpt_correction_type multi-scan
_exptl_absorpt_process_details
;
SADABS-2014/4 (Bruker,2014/4) was used for absorption correction.
wR2(int) was 0.0556 before and 0.0477 after correction.
The Ratio of minimum to maximum transmission is 0.8651.
The \l/2 correction factor is 0.00150.
;
_exptl_crystal_colour colourless
_exptl_crystal_density_diffrn 1.339
_exptl_crystal_description plate
_exptl_crystal_F_000 568
_exptl_crystal_size_max 0.22
_exptl_crystal_size_mid 0.15
_exptl_crystal_size_min 0.13
_refine_diff_density_max 0.227
_refine_diff_density_min -0.224
_refine_ls_extinction_method none
_refine_ls_goodness_of_fit_ref 1.001
_refine_ls_hydrogen_treatment mixed
_refine_ls_matrix_type full
_refine_ls_number_parameters 193
_refine_ls_number_reflns 3188
_refine_ls_number_restraints 0
_refine_ls_restrained_S_all 1.001
_refine_ls_R_factor_all 0.0810
_refine_ls_R_factor_gt 0.0447
_refine_ls_shift/su_max 0.000
_refine_ls_shift/su_mean 0.000
_refine_ls_structure_factor_coef Fsqd
_refine_ls_weighting_details 'w=1/[\s^2^(Fo^2^)+(0.0432P)^2^+0.3914P] where P=(Fo^2^+2Fc^2^)/3'
_refine_ls_weighting_scheme calc
_refine_ls_wR_factor_gt 0.0924
_refine_ls_wR_factor_ref 0.1077
_reflns_number_gt 2166
_reflns_number_total 3188
_reflns_threshold_expression 'I > 2\s(I)'
_cod_data_source_file bm5077sup1.cif
_cod_data_source_block 1C
_cod_depositor_comments
;Adding full bibliography for 2107471--2107478.cif.

 Adding full bibliography for 2107471--2107478.cif.
;
_cod_original_cell_volume 1340.56(11)
_cod_database_code 2107473
_cod_database_fobs_code 2107473
_shelx_space_group_comment
;
The symmetry employed for this shelxl refinement is uniquely defined
by the following loop, which should always be used as a source of
symmetry information in preference to the above space-group names.
They are only intended as comments.
;
_shelxl_version_number .2013

loop_
_space_group_symop_operation_xyz
'x, y, z'
'-x, y+1/2, -z+1/2'
'-x, -y, -z'
'x, -y-1/2, z-1/2'

loop_
_atom_site_type_symbol
_atom_site_label
_atom_site_fract_x
_atom_site_fract_y
_atom_site_fract_z
_atom_site_U_iso_or_equiv
_atom_site_adp_type
_atom_site_calc_flag
_atom_site_occupancy
O O1 0.79656(10) 0.8405(2) 0.47882(8) 0.0289(3) Uani d 1
O O2 0.69757(10) 0.54586(19) 0.45016(7) 0.0254(3) Uani d 1
C C1 0.92031(13) 0.4960(3) 0.78234(11) 0.0241(4) Uani d 1
H H1A 0.9357 0.6351 0.7661 0.029 Uiso calc 1
C C2 0.96108(14) 0.4335(3) 0.86836(12) 0.0285(4) Uani d 1
H H2 1.0042 0.5298 0.9108 0.034 Uiso calc 1
C C3 0.93925(15) 0.2307(3) 0.89288(12) 0.0285(4) Uani d 1
H H3 0.9666 0.1893 0.9520 0.034 Uiso calc 1
C C4 0.87773(14) 0.0893(3) 0.83128(11) 0.0262(4) Uani d 1
H H4 0.8635 -0.0501 0.8480 0.031 Uiso calc 1
C C5 0.83645(14) 0.1506(3) 0.74471(11) 0.0230(4) Uani d 1
H H5 0.7943 0.0523 0.7027 0.028 Uiso calc 1
C C6 0.85638(13) 0.3552(3) 0.71899(11) 0.0202(4) Uani d 1
C C7 0.80849(13) 0.4173(3) 0.62776(11) 0.0215(4) Uani d 1
H H7 0.7690 0.3101 0.5887 0.026 Uiso calc 1
C C8 0.81507(13) 0.6100(3) 0.59448(10) 0.0222(4) Uani d 1
H H8 0.8545 0.7199 0.6320 0.027 Uiso calc 1
C C9 0.76360(13) 0.6593(3) 0.50161(11) 0.0213(4) Uani d 1
O O3 0.61199(9) 0.58159(19) 0.09418(7) 0.0242(3) Uani d 1
N N1 0.68859(11) 0.9531(2) 0.31731(9) 0.0208(3) Uani d 1
N N2 0.45757(12) 0.7479(2) 0.03656(9) 0.0212(3) Uani d 1
C C10 0.65118(14) 1.1554(3) 0.30859(11) 0.0220(4) Uani d 1
H H10 0.6748 1.2492 0.3572 0.026 Uiso calc 1
C C11 0.58007(14) 1.2328(3) 0.23228(11) 0.0215(4) Uani d 1
H H11 0.5553 1.3768 0.2287 0.026 Uiso calc 1
C C12 0.54505(13) 1.0975(3) 0.16070(10) 0.0184(4) Uani d 1
H H12 0.4951 1.1463 0.1077 0.022 Uiso calc 1
C C13 0.58455(13) 0.8889(3) 0.16816(10) 0.0178(4) Uani d 1
C C14 0.65602(13) 0.8244(3) 0.24776(10) 0.0194(4) Uani d 1
H H14 0.6830 0.6821 0.2530 0.023 Uiso calc 1
C C15 0.55197(13) 0.7280(3) 0.09573(10) 0.0185(4) Uani d 1
H H2A 0.4114(16) 0.852(3) 0.0410(13) 0.040(6) Uiso d 1
H H2B 0.4385(16) 0.645(3) -0.0056(13) 0.037(6) Uiso d 1
H H1 0.757(2) 0.872(4) 0.4165(17) 0.069(8) Uiso d 1

loop_
_atom_site_aniso_label
_atom_site_aniso_U_11
_atom_site_aniso_U_22
_atom_site_aniso_U_33
_atom_site_aniso_U_12
_atom_site_aniso_U_13
_atom_site_aniso_U_23
O1 0.0322(8) 0.0285(7) 0.0200(7) -0.0124(6) 0.0026(6) 0.0025(6)
O2 0.0283(7) 0.0230(7) 0.0219(6) -0.0072(5) 0.0056(5) -0.0040(5)
C1 0.0225(9) 0.0221(9) 0.0257(9) -0.0001(7) 0.0067(8) -0.0011(7)
C2 0.0261(10) 0.0295(10) 0.0248(9) 0.0004(8) 0.0034(8) -0.0024(8)
C3 0.0261(10) 0.0343(10) 0.0213(9) 0.0047(8) 0.0043(8) 0.0030(8)
C4 0.0266(10) 0.0245(10) 0.0284(10) 0.0022(8) 0.0111(8) 0.0063(8)
C5 0.0231(9) 0.0213(9) 0.0250(9) 0.0002(7) 0.0095(8) -0.0017(7)
C6 0.0182(9) 0.0209(9) 0.0217(9) 0.0021(7) 0.0075(7) -0.0004(7)
C7 0.0207(9) 0.0223(9) 0.0211(8) 0.0006(7) 0.0072(7) -0.0028(7)
C8 0.0222(9) 0.0240(9) 0.0190(9) -0.0047(7) 0.0060(7) -0.0029(7)
C9 0.0209(9) 0.0213(9) 0.0224(9) -0.0026(7) 0.0090(8) -0.0015(7)
O3 0.0271(7) 0.0208(6) 0.0223(6) 0.0029(5) 0.0063(5) -0.0056(5)
N1 0.0243(8) 0.0213(7) 0.0176(7) -0.0055(6) 0.0087(6) -0.0027(6)
N2 0.0253(8) 0.0193(7) 0.0170(7) 0.0014(6) 0.0053(6) -0.0052(6)
C10 0.0273(10) 0.0212(9) 0.0214(9) -0.0077(7) 0.0137(8) -0.0057(7)
C11 0.0272(10) 0.0159(8) 0.0253(9) -0.0028(7) 0.0142(8) -0.0030(7)
C12 0.0218(9) 0.0174(8) 0.0176(8) -0.0025(7) 0.0091(7) 0.0003(7)
C13 0.0199(9) 0.0189(8) 0.0154(8) -0.0026(7) 0.0075(7) -0.0023(7)
C14 0.0215(9) 0.0175(8) 0.0198(8) -0.0033(7) 0.0083(7) -0.0025(7)
C15 0.0256(9) 0.0160(8) 0.0159(8) -0.0011(7) 0.0102(7) -0.0002(7)

loop_
_atom_type_symbol
_atom_type_description
_atom_type_scat_dispersion_real
_atom_type_scat_dispersion_imag
_atom_type_scat_source
C C 0.0033 0.0016 'International Tables Vol C Tables 4.2.6.8 and 6.1.1.4'
H H 0.0000 0.0000 'International Tables Vol C Tables 4.2.6.8 and 6.1.1.4'
N N 0.0061 0.0033 'International Tables Vol C Tables 4.2.6.8 and 6.1.1.4'
O O 0.0106 0.0060 'International Tables Vol C Tables 4.2.6.8 and 6.1.1.4'

loop_
_geom_angle_atom_site_label_1
_geom_angle_atom_site_label_2
_geom_angle_atom_site_label_3
_geom_angle
C9 O1 H1 110.1(15)
C2 C1 H1A 119.8
C2 C1 C6 120.42(17)
C6 C1 H1A 119.8
C1 C2 H2 119.8
C1 C2 C3 120.30(18)
C3 C2 H2 119.8
C2 C3 H3 120.0
C4 C3 C2 120.00(17)
C4 C3 H3 120.0
C3 C4 H4 119.9
C3 C4 C5 120.12(17)
C5 C4 H4 119.9
C4 C5 H5 119.7
C4 C5 C6 120.69(17)
C6 C5 H5 119.7
C1 C6 C7 122.32(16)
C5 C6 C1 118.46(16)
C5 C6 C7 119.20(16)
C6 C7 H7 116.9
C8 C7 C6 126.13(16)
C8 C7 H7 116.9
C7 C8 H8 118.7
C7 C8 C9 122.57(16)
C9 C8 H8 118.7
O1 C9 C8 112.89(15)
O2 C9 O1 122.74(15)
O2 C9 C8 124.37(16)
C14 N1 C10 117.79(15)
C15 N2 H2A 122.2(12)
C15 N2 H2B 115.6(13)
H2A N2 H2B 121.9(18)
N1 C10 H10 118.5
N1 C10 C11 122.93(16)
C11 C10 H10 118.5
C10 C11 H11 120.5
C10 C11 C12 119.09(16)
C12 C11 H11 120.5
C11 C12 H12 120.6
C11 C12 C13 118.70(15)
C13 C12 H12 120.6
C12 C13 C15 123.48(15)
C14 C13 C12 118.25(15)
C14 C13 C15 118.24(15)
N1 C14 C13 123.21(16)
N1 C14 H14 118.4
C13 C14 H14 118.4
O3 C15 N2 123.17(15)
O3 C15 C13 119.59(15)
N2 C15 C13 117.22(15)

loop_
_geom_bond_atom_site_label_1
_geom_bond_atom_site_label_2
_geom_bond_distance
O1 C9 1.321(2)
O1 H1 1.00(3)
O2 C9 1.223(2)
C1 H1A 0.9500
C1 C2 1.385(2)
C1 C6 1.405(2)
C2 H2 0.9500
C2 C3 1.388(3)
C3 H3 0.9500
C3 C4 1.380(3)
C4 H4 0.9500
C4 C5 1.391(2)
C5 H5 0.9500
C5 C6 1.397(2)
C6 C7 1.466(2)
C7 H7 0.9500
C7 C8 1.332(2)
C8 H8 0.9500
C8 C9 1.475(2)
O3 C15 1.243(2)
N1 C10 1.344(2)
N1 C14 1.338(2)
N2 C15 1.331(2)
N2 H2A 0.94(2)
N2 H2B 0.91(2)
C10 H10 0.9500
C10 C11 1.378(2)
C11 H11 0.9500
C11 C12 1.388(2)
C12 H12 0.9500
C12 C13 1.392(2)
C13 C14 1.391(2)
C13 C15 1.498(2)
C14 H14 0.9500

loop_
_geom_hbond_atom_site_label_D
_geom_hbond_atom_site_label_H
_geom_hbond_atom_site_label_A
_geom_hbond_site_symmetry_A
_geom_hbond_distance_DH
_geom_hbond_distance_HA
_geom_hbond_distance_DA
_geom_hbond_angle_DHA
N2 H2A O2 2_655 0.94(2) 1.99(2) 2.921(2) 173.4(19)
N2 H2B O3 3_665 0.91(2) 1.97(2) 2.8753(19) 175.6(19)
O1 H1 N1 . 1.00(3) 1.65(3) 2.6431(18) 173(2)

loop_
_geom_torsion_atom_site_label_1
_geom_torsion_atom_site_label_2
_geom_torsion_atom_site_label_3
_geom_torsion_atom_site_label_4
_geom_torsion
C1 C2 C3 C4 0.8(3)
C1 C6 C7 C8 -3.0(3)
C2 C1 C6 C5 -1.0(3)
C2 C1 C6 C7 177.70(16)
C2 C3 C4 C5 -0.8(3)
C3 C4 C5 C6 -0.1(3)
C4 C5 C6 C1 1.0(3)
C4 C5 C6 C7 -177.71(16)
C5 C6 C7 C8 175.69(18)
C6 C1 C2 C3 0.1(3)
C6 C7 C8 C9 -179.54(16)
C7 C8 C9 O1 -166.61(17)
C7 C8 C9 O2 13.1(3)
N1 C10 C11 C12 -0.1(3)
C10 N1 C14 C13 -1.2(2)
C10 C11 C12 C13 -1.2(2)
C11 C12 C13 C14 1.2(2)
C11 C12 C13 C15 179.43(15)
C12 C13 C14 N1 -0.1(2)
C12 C13 C15 O3 153.95(16)
C12 C13 C15 N2 -27.5(2)
C14 N1 C10 C11 1.3(2)
C14 C13 C15 O3 -27.9(2)
C14 C13 C15 N2 150.67(16)
C15 C13 C14 N1 -178.35(15)
